data_7242650
loop_
_publ_author_name
'Nakayama, Kentaro'
'Manako, Taisuke'
'Koibuchi, Ryo'
'Yoshikawa, Isao'
'Houjou, Hirohiko'

_publ_section_title
;
 Ratchet-like mechanism in a long-life photoproduct of salicylideneaniline
 enclathrated in a pillared-layer guanidinium disulfonate structure
;
_journal_issue 23
_journal_name_full 'RSC Advances'
_journal_page_first 13739
_journal_page_last 13742
_journal_paper_doi 10.1039/D1RA01823J
_journal_volume 11
_journal_year 2021
_chemical_formula_moiety '2(C12 H8 O6 S2), 4(C H6 N3), C13 H11 N O'
_chemical_formula_sum 'C41 H51 N13 O13 S4'
_chemical_formula_weight 1062.18
_space_group_crystal_system triclinic
_space_group_IT_number 2
_space_group_name_Hall '-P 1'
_space_group_name_H-M_alt 'P -1'
_atom_sites_solution_hydrogens mixed
_atom_sites_solution_primary direct
_atom_sites_solution_secondary difmap
_audit_creation_method SHELXL-2018/1
_audit_update_record
;
2021-02-10 deposited with the CCDC.	2021-04-03 downloaded from the CCDC.
;
_cell_angle_alpha 93.039(2)
_cell_angle_beta 96.532(3)
_cell_angle_gamma 93.712(2)
_cell_formula_units_Z 1
_cell_length_a 7.1866(2)
_cell_length_b 12.4312(3)
_cell_length_c 13.8896(5)
_cell_measurement_reflns_used 11603
_cell_measurement_temperature 93(2)
_cell_measurement_theta_max 29.3770
_cell_measurement_theta_min 2.2780
_cell_volume 1227.94(6)
_computing_cell_refinement 'CrysAlisPro 1.171.40.43a (Rigaku OD, 2019)'
_computing_data_collection 'CrysAlisPro 1.171.40.43a (Rigaku OD, 2019)'
_computing_data_reduction 'CrysAlisPro 1.171.40.43a (Rigaku OD, 2019)'
_computing_molecular_graphics 'CrystalStructure 4.2.4'
_computing_publication_material 'CrystalStructure 4.2.4 (Rigaku, 2016)'
_computing_structure_refinement 'SHELXL-2018/1 (Sheldrick, 2018)'
_computing_structure_solution 'SHELXS Version 2013/1 (Sheldrick, 2008)'
_diffrn_ambient_temperature 93(2)
_diffrn_detector_area_resol_mean 5.811
_diffrn_measured_fraction_theta_full 1.000
_diffrn_measured_fraction_theta_max 0.890
_diffrn_measurement_device_type 'Rigaku XtaLAB P200'
_diffrn_measurement_method '\w scans'
_diffrn_radiation_type MoK\a
_diffrn_radiation_wavelength 0.71073
_diffrn_reflns_av_R_equivalents 0.0469
_diffrn_reflns_av_unetI/netI 0.0324
_diffrn_reflns_Laue_measured_fraction_full 1.000
_diffrn_reflns_Laue_measured_fraction_max 0.890
_diffrn_reflns_limit_h_max 9
_diffrn_reflns_limit_h_min -9
_diffrn_reflns_limit_k_max 16
_diffrn_reflns_limit_k_min -16
_diffrn_reflns_limit_l_max 18
_diffrn_reflns_limit_l_min -18
_diffrn_reflns_number 34869
_diffrn_reflns_point_group_measured_fraction_full 1.000
_diffrn_reflns_point_group_measured_fraction_max 0.890
_diffrn_reflns_theta_full 25.242
_diffrn_reflns_theta_max 29.322
_diffrn_reflns_theta_min 2.144
_diffrn_source 'rotating anode X-ray generator'
_exptl_absorpt_coefficient_mu 0.269
_exptl_absorpt_correction_T_max 1.00000
_exptl_absorpt_correction_T_min 0.46764
_exptl_absorpt_correction_type multi-scan
_exptl_absorpt_process_details
;
CrysAlisPro 1.171.40.72a (Rigaku Oxford Diffraction, 2020)
Empirical absorption correction using spherical harmonics,
 implemented in SCALE3 ABSPACK scaling algorithm.
;
_exptl_crystal_colour 'pale yellow'
_exptl_crystal_density_diffrn 1.436
_exptl_crystal_description plate
_exptl_crystal_F_000 556
_exptl_crystal_preparation Luminescent
_exptl_crystal_recrystallization_method 'Re-crystallisation from solvent: methanol'
_exptl_crystal_size_max 0.450
_exptl_crystal_size_mid 0.400
_exptl_crystal_size_min 0.010
_refine_diff_density_max 0.702
_refine_diff_density_min -0.517
_refine_diff_density_rms 0.097
_refine_ls_extinction_method none
_refine_ls_goodness_of_fit_ref 1.070
_refine_ls_hydrogen_treatment mixed
_refine_ls_matrix_type full
_refine_ls_number_parameters 322
_refine_ls_number_reflns 5977
_refine_ls_number_restraints 12
_refine_ls_restrained_S_all 1.089
_refine_ls_R_factor_all 0.0822
_refine_ls_R_factor_gt 0.0655
_refine_ls_shift/su_max 0.000
_refine_ls_shift/su_mean 0.000
_refine_ls_structure_factor_coef Fsqd
_refine_ls_weighting_details 'w=1/[\s^2^(Fo^2^)+(0.0877P)^2^+2.0825P] where P=(Fo^2^+2Fc^2^)/3'
_refine_ls_weighting_scheme calc
_refine_ls_wR_factor_gt 0.1751
_refine_ls_wR_factor_ref 0.1864
_reflns_Friedel_coverage 0.000
_reflns_number_gt 4695
_reflns_number_total 5977
_reflns_threshold_expression 'I > 2\s(I)'
_cod_data_source_file d1ra01823j2.cif
_cod_data_source_block GDS-BPSA
_cod_database_code 7242650
_shelx_shelxl_version_number 2018/1
_shelx_space_group_comment
;
The symmetry employed for this shelxl refinement is uniquely defined
by the following loop, which should always be used as a source of
symmetry information in preference to the above space-group names.
They are only intended as comments.
;
_shelx_estimated_absorpt_t_min 0.888
_shelx_estimated_absorpt_t_max 0.997

loop_
_space_group_symop_operation_xyz
'x, y, z'
'-x, -y, -z'

loop_
_atom_site_label
_atom_site_type_symbol
_atom_site_fract_x
_atom_site_fract_y
_atom_site_fract_z
_atom_site_U_iso_or_equiv
_atom_site_adp_type
_atom_site_occupancy
_atom_site_site_symmetry_order
_atom_site_calc_flag
_atom_site_refinement_flags_posn
_atom_site_refinement_flags_adp
_atom_site_refinement_flags_occupancy
_atom_site_disorder_assembly
_atom_site_disorder_group
S1 S 0.25572(8) 0.08363(4) 0.13787(4) 0.01181(16) Uani 1 1 d . . . . .
O1 O 0.2750(2) 0.20128(13) 0.13403(12) 0.0158(4) Uani 1 1 d . . . . .
O2 O 0.0599(2) 0.04082(14) 0.12220(13) 0.0173(4) Uani 1 1 d . . . . .
O3 O 0.3744(2) 0.02940(14) 0.07522(12) 0.0173(4) Uani 1 1 d . . . . .
C1 C 0.3391(3) 0.05565(18) 0.25814(16) 0.0133(4) Uani 1 1 d . . . . .
C2 C 0.4687(3) 0.01099(19) 0.44904(16) 0.0155(5) Uani 1 1 d . . . . .
C3 C 0.4505(9) 0.1321(5) 0.3182(5) 0.0197(15) Uiso 0.5 1 d . . P A 1
H1 H 0.481014 0.201033 0.295479 0.024 Uiso 0.5 1 calc R U P A 1
C4 C 0.5185(10) 0.1083(5) 0.4126(5) 0.0170(16) Uiso 0.5 1 d . . P A 1
H2 H 0.600455 0.160026 0.452161 0.020 Uiso 0.5 1 calc R U P A 1
C5 C 0.3684(8) -0.0697(5) 0.3857(4) 0.0183(11) Uiso 0.5 1 d . . P A 1
H3 H 0.346258 -0.140066 0.407318 0.022 Uiso 0.5 1 calc R U P A 1
C6 C 0.3012(9) -0.0476(5) 0.2917(4) 0.0190(12) Uiso 0.5 1 d . . P A 1
H4 H 0.229691 -0.101977 0.249995 0.023 Uiso 0.5 1 calc R U P A 1
C7 C 0.4897(8) 0.1201(4) 0.3085(4) 0.0114(12) Uiso 0.5 1 d . . P A 2
H5 H 0.547214 0.178502 0.278707 0.014 Uiso 0.5 1 calc R U P A 2
C8 C 0.5535(10) 0.0973(5) 0.4027(5) 0.0162(15) Uiso 0.5 1 d . . P A 2
H6 H 0.656452 0.140350 0.437013 0.019 Uiso 0.5 1 calc R U P A 2
C9 C 0.3150(8) -0.0491(4) 0.3961(4) 0.0143(10) Uiso 0.5 1 d . . P A 2
H7 H 0.252995 -0.106099 0.425770 0.017 Uiso 0.5 1 calc R U P A 2
C10 C 0.2511(8) -0.0275(4) 0.3010(4) 0.0145(11) Uiso 0.5 1 d . . P A 2
H8 H 0.147704 -0.069775 0.266201 0.017 Uiso 0.5 1 calc R U P A 2
S2 S 0.24357(8) 0.58462(4) 0.14068(4) 0.01309(16) Uani 1 1 d . . . . .
O4 O 0.2603(2) 0.70214(13) 0.13608(13) 0.0171(4) Uani 1 1 d . . . . .
O5 O 0.0476(2) 0.54202(14) 0.12718(13) 0.0181(4) Uani 1 1 d . . . . .
O6 O 0.3592(2) 0.52969(14) 0.07682(13) 0.0189(4) Uani 1 1 d . . . . .
C11 C 0.3323(3) 0.55707(19) 0.26005(17) 0.0162(5) Uani 1 1 d . . . . .
C12 C 0.4654(4) 0.5119(2) 0.44934(18) 0.0232(6) Uani 1 1 d . . . . .
C13 C 0.3217(8) 0.6343(4) 0.3388(4) 0.0228(11) Uiso 0.5 1 d . . P B 3
H9 H 0.273634 0.702298 0.326696 0.027 Uiso 0.5 1 calc R U P B 3
C14 C 0.3819(8) 0.6096(4) 0.4331(4) 0.0234(11) Uiso 0.5 1 d . . P B 3
H10 H 0.366706 0.658285 0.486184 0.028 Uiso 0.5 1 calc R U P B 3
C15 C 0.4476(10) 0.4333(5) 0.3765(5) 0.0195(16) Uiso 0.5 1 d . . P B 3
H11 H 0.478826 0.362242 0.390406 0.023 Uiso 0.5 1 calc R U P B 3
C16 C 0.3847(10) 0.4553(5) 0.2824(4) 0.0194(13) Uiso 0.5 1 d . . P B 3
H12 H 0.377356 0.399714 0.232238 0.023 Uiso 0.5 1 calc R U P B 3
C17 C 0.4265(7) 0.6410(4) 0.3203(3) 0.0160(9) Uiso 0.5 1 d . . P B 4
H13 H 0.442476 0.711623 0.298159 0.019 Uiso 0.5 1 calc R U P B 4
C18 C 0.4970(7) 0.6184(4) 0.4144(4) 0.0178(10) Uiso 0.5 1 d . . P B 4
H14 H 0.566533 0.673613 0.456008 0.021 Uiso 0.5 1 calc R U P B 4
C19 C 0.3972(9) 0.4297(5) 0.3796(4) 0.0135(13) Uiso 0.5 1 d . . P B 4
H15 H 0.398865 0.356715 0.396654 0.016 Uiso 0.5 1 calc R U P B 4
C20 C 0.3268(9) 0.4517(4) 0.2856(4) 0.0134(12) Uiso 0.5 1 d . . P B 4
H16 H 0.275875 0.394815 0.239889 0.016 Uiso 0.5 1 calc R U P B 4
C21 C 0.7624(3) 0.2709(2) 0.09869(18) 0.0168(5) Uani 1 1 d . . . . .
N1 N 0.9328(3) 0.31816(18) 0.09905(17) 0.0200(5) Uani 1 1 d . . . . .
H17 H 0.957(4) 0.389(3) 0.102(2) 0.018(7) Uiso 1 1 d . . . . .
H18 H 1.030(5) 0.282(3) 0.102(2) 0.019(7) Uiso 1 1 d . . . . .
N2 N 0.6131(3) 0.32993(19) 0.09673(17) 0.0199(5) Uani 1 1 d . . . . .
H19 H 0.513(4) 0.301(2) 0.098(2) 0.011(7) Uiso 1 1 d . . . . .
H20 H 0.626(5) 0.396(3) 0.078(2) 0.031(9) Uiso 1 1 d . . . . .
N3 N 0.7391(3) 0.16460(18) 0.10236(18) 0.0217(5) Uani 1 1 d . . . . .
H21 H 0.643(5) 0.136(3) 0.091(2) 0.021(8) Uiso 1 1 d . . . . .
H22 H 0.842(5) 0.128(3) 0.106(2) 0.024(8) Uiso 1 1 d . . . . .
C22 C 0.7481(3) 0.77170(19) 0.10143(17) 0.0157(5) Uani 1 1 d . . . . .
N4 N 0.9181(3) 0.81884(18) 0.09927(17) 0.0189(5) Uani 1 1 d . . . . .
H23 H 0.943(4) 0.886(3) 0.101(2) 0.018(7) Uiso 1 1 d . . . . .
H24 H 1.016(4) 0.783(2) 0.102(2) 0.012(7) Uiso 1 1 d . . . . .
N5 N 0.5991(3) 0.83012(18) 0.10191(17) 0.0181(4) Uani 1 1 d . . . . .
H25 H 0.608(5) 0.894(3) 0.084(2) 0.026(9) Uiso 1 1 d . . . . .
H26 H 0.498(5) 0.800(3) 0.105(2) 0.017(8) Uiso 1 1 d . . . . .
N6 N 0.7269(3) 0.66562(19) 0.1064(2) 0.0235(5) Uani 1 1 d . . . . .
H27 H 0.640(5) 0.637(3) 0.100(2) 0.019(9) Uiso 1 1 d . . . . .
H28 H 0.832(5) 0.628(3) 0.107(2) 0.028(8) Uiso 1 1 d . . . . .
O7 O 0.9370(9) 0.3229(5) 0.3741(5) 0.0652(16) Uiso 0.5 1 d . . P C -5
H29 H 0.931278 0.389751 0.383884 0.098 Uiso 0.5 1 calc R U P C -5
C23 C 1.0124(9) 0.2831(5) 0.4524(4) 0.0462(11) Uiso 0.5 1 d G . P C -5
C24 C 1.0395(9) 0.1739(4) 0.4583(4) 0.0422(10) Uiso 0.5 1 d G . P C -5
H30 H 0.997068 0.124596 0.404499 0.051 Uiso 0.5 1 calc R U P C -5
C25 C 1.1286(9) 0.1367(3) 0.5430(4) 0.0441(10) Uiso 0.5 1 d G . P C -5
H31 H 1.147057 0.062057 0.547103 0.053 Uiso 0.5 1 calc R U P C -5
C26 C 1.1906(8) 0.2088(4) 0.6218(3) 0.0524(15) Uiso 0.5 1 d G . P C -5
H32 H 1.251477 0.183457 0.679674 0.063 Uiso 0.5 1 calc R U P C -5
C27 C 1.1635(8) 0.3181(4) 0.6158(4) 0.0558(15) Uiso 0.5 1 d G . P C -5
H33 H 1.205908 0.367397 0.669643 0.067 Uiso 0.5 1 calc R U P C -5
C28 C 1.0744(9) 0.3553(3) 0.5311(4) 0.0522(13) Uiso 0.5 1 d G . P C -5
C29 C 1.0532(18) 0.4720(11) 0.5323(10) 0.0640(16) Uiso 0.5 1 d . . P C -5
H34 H 1.091212 0.515844 0.590232 0.077 Uiso 0.5 1 calc R U P C -5
N7 N 0.9883(15) 0.5124(9) 0.4608(8) 0.0640(16) Uiso 0.5 1 d . . P C -5
C30 C 0.9754(9) 0.6326(4) 0.4614(4) 0.0522(13) Uiso 0.5 1 d G . P C -5
C31 C 0.9448(9) 0.6766(4) 0.3715(3) 0.0558(15) Uiso 0.5 1 d G . P C -5
H35 H 0.949324 0.632900 0.313766 0.067 Uiso 0.5 1 calc R U P C -5
C32 C 0.9075(8) 0.7846(4) 0.3662(3) 0.0524(15) Uiso 0.5 1 d G . P C -5
H36 H 0.886579 0.814696 0.304736 0.063 Uiso 0.5 1 calc R U P C -5
C33 C 0.9009(9) 0.8486(3) 0.4507(4) 0.0441(10) Uiso 0.5 1 d G . P C -5
H37 H 0.875408 0.922419 0.447036 0.053 Uiso 0.5 1 calc R U P C -5
C34 C 0.9315(10) 0.8046(5) 0.5406(3) 0.0422(10) Uiso 0.5 1 d G . P C -5
H38 H 0.926982 0.848346 0.598367 0.051 Uiso 0.5 1 calc R U P C -5
C35 C 0.9688(10) 0.6966(5) 0.5460(3) 0.0462(11) Uiso 0.5 1 d G . P C -5
H39 H 0.989728 0.666550 0.607399 0.055 Uiso 0.5 1 calc R U P C -5

loop_
_atom_site_aniso_label
_atom_site_aniso_U_11
_atom_site_aniso_U_22
_atom_site_aniso_U_33
_atom_site_aniso_U_23
_atom_site_aniso_U_13
_atom_site_aniso_U_12
S1 0.0112(3) 0.0101(3) 0.0138(3) 0.0016(2) -0.0008(2) 0.0012(2)
O1 0.0144(8) 0.0111(8) 0.0215(9) 0.0030(6) -0.0004(7) 0.0012(6)
O2 0.0127(8) 0.0133(8) 0.0245(9) 0.0019(7) -0.0034(7) -0.0009(6)
O3 0.0211(9) 0.0157(9) 0.0162(8) 0.0014(6) 0.0045(7) 0.0047(7)
C1 0.0125(10) 0.0130(11) 0.0143(11) 0.0009(8) 0.0009(8) 0.0024(8)
C2 0.0162(11) 0.0162(12) 0.0136(11) 0.0007(9) 0.0002(9) 0.0002(9)
S2 0.0110(3) 0.0104(3) 0.0173(3) 0.0019(2) -0.0014(2) 0.0008(2)
O4 0.0153(8) 0.0111(8) 0.0241(9) 0.0043(7) -0.0013(7) -0.0004(6)
O5 0.0119(8) 0.0137(8) 0.0277(9) 0.0032(7) -0.0020(7) -0.0006(6)
O6 0.0185(9) 0.0176(9) 0.0211(9) 0.0019(7) 0.0024(7) 0.0044(7)
C11 0.0154(11) 0.0148(12) 0.0178(11) 0.0024(9) -0.0023(9) 0.0023(9)
C12 0.0325(15) 0.0155(12) 0.0199(13) 0.0004(10) -0.0065(11) 0.0064(10)
C21 0.0163(11) 0.0143(12) 0.0189(12) 0.0013(9) -0.0018(9) 0.0014(9)
N1 0.0148(10) 0.0117(11) 0.0325(12) 0.0009(9) -0.0014(9) 0.0016(8)
N2 0.0147(11) 0.0132(11) 0.0312(12) 0.0022(9) -0.0005(9) 0.0015(8)
N3 0.0118(11) 0.0125(11) 0.0397(14) 0.0020(9) -0.0012(10) 0.0003(9)
C22 0.0158(11) 0.0134(11) 0.0174(11) 0.0022(9) -0.0012(9) 0.0015(9)
N4 0.0141(10) 0.0125(11) 0.0296(12) 0.0034(9) -0.0008(9) 0.0002(8)
N5 0.0145(11) 0.0114(10) 0.0283(12) 0.0053(9) -0.0006(9) 0.0020(8)
N6 0.0100(11) 0.0124(11) 0.0471(15) 0.0053(10) -0.0012(10) -0.0005(9)

loop_
_atom_type_symbol
_atom_type_description
_atom_type_scat_dispersion_real
_atom_type_scat_dispersion_imag
_atom_type_scat_source
C C 0.0033 0.0016 'International Tables Vol C Tables 4.2.6.8 and 6.1.1.4'
H H 0.0000 0.0000 'International Tables Vol C Tables 4.2.6.8 and 6.1.1.4'
N N 0.0061 0.0033 'International Tables Vol C Tables 4.2.6.8 and 6.1.1.4'
O O 0.0106 0.0060 'International Tables Vol C Tables 4.2.6.8 and 6.1.1.4'
S S 0.1246 0.1234 'International Tables Vol C Tables 4.2.6.8 and 6.1.1.4'

loop_
_geom_angle_atom_site_label_1
_geom_angle_atom_site_label_2
_geom_angle_atom_site_label_3
_geom_angle
_geom_angle_site_symmetry_1
_geom_angle_site_symmetry_3
_geom_angle_publ_flag
O3 S1 O2 113.12(11) . . ?
O3 S1 O1 112.37(10) . . ?
O2 S1 O1 112.35(10) . . ?
O3 S1 C1 106.26(10) . . ?
O2 S1 C1 105.90(11) . . ?
O1 S1 C1 106.16(10) . . ?
C10 C1 C7 121.3(4) . . ?
C3 C1 C6 119.2(4) . . ?
C10 C1 S1 119.1(3) . . ?
C3 C1 S1 120.7(3) . . ?
C7 C1 S1 119.6(3) . . ?
C6 C1 S1 120.0(3) . . ?
C4 C2 C5 118.5(4) . . ?
C9 C2 C8 117.1(4) . . ?
C4 C2 C2 120.8(4) . 2_656 ?
C5 C2 C2 120.6(3) . 2_656 ?
C1 C3 C4 120.1(6) . . ?
C1 C3 H1 119.9 . . ?
C4 C3 H1 119.9 . . ?
C2 C4 C3 121.1(6) . . ?
C2 C4 H2 119.5 . . ?
C3 C4 H2 119.5 . . ?
C6 C5 C2 120.6(5) . . ?
C6 C5 H3 119.7 . . ?
C2 C5 H3 119.7 . . ?
C5 C6 C1 119.9(5) . . ?
C5 C6 H4 120.0 . . ?
C1 C6 H4 120.0 . . ?
C8 C7 C1 118.9(5) . . ?
C8 C7 H5 120.5 . . ?
C1 C7 H5 120.5 . . ?
C7 C8 C2 121.5(5) . . ?
C7 C8 H6 119.2 . . ?
C2 C8 H6 119.2 . . ?
C10 C9 C2 121.7(4) . . ?
C10 C9 H7 119.1 . . ?
C2 C9 H7 119.1 . . ?
C1 C10 C9 119.3(4) . . ?
C1 C10 H8 120.3 . . ?
C9 C10 H8 120.3 . . ?
O6 S2 O5 113.04(11) . . ?
O6 S2 O4 112.91(11) . . ?
O5 S2 O4 111.67(10) . . ?
O6 S2 C11 105.99(11) . . ?
O5 S2 C11 106.08(11) . . ?
O4 S2 C11 106.51(11) . . ?
C20 C11 C17 122.3(4) . . ?
C16 C11 C13 117.7(4) . . ?
C20 C11 S2 118.7(3) . . ?
C16 C11 S2 121.4(3) . . ?
C17 C11 S2 118.4(3) . . ?
C13 C11 S2 120.1(3) . . ?
C15 C12 C14 119.0(4) . . ?
C19 C12 C18 116.4(4) . . ?
C15 C12 C12 120.7(4) . 2_666 ?
C19 C12 C12 121.5(4) . 2_666 ?
C14 C12 C12 118.9(3) . 2_666 ?
C18 C12 C12 121.2(3) . 2_666 ?
C14 C13 C11 119.8(5) . . ?
C14 C13 H9 120.1 . . ?
C11 C13 H9 120.1 . . ?
C13 C14 C12 119.5(5) . . ?
C13 C14 H10 120.2 . . ?
C12 C14 H10 120.2 . . ?
C12 C15 C16 120.9(5) . . ?
C12 C15 H11 119.6 . . ?
C16 C15 H11 119.6 . . ?
C15 C16 C11 121.1(5) . . ?
C15 C16 H12 119.5 . . ?
C11 C16 H12 119.5 . . ?
C11 C17 C18 118.0(4) . . ?
C11 C17 H13 121.0 . . ?
C18 C17 H13 121.0 . . ?
C17 C18 C12 120.8(4) . . ?
C17 C18 H14 119.6 . . ?
C12 C18 H14 119.6 . . ?
C20 C19 C12 121.8(5) . . ?
C20 C19 H15 119.1 . . ?
C12 C19 H15 119.1 . . ?
C11 C20 C19 118.9(5) . . ?
C11 C20 H16 120.6 . . ?
C19 C20 H16 120.6 . . ?
N1 C21 N3 120.1(2) . . ?
N1 C21 N2 120.4(2) . . ?
N3 C21 N2 119.5(2) . . ?
C21 N1 H17 124(2) . . ?
C21 N1 H18 122(2) . . ?
H17 N1 H18 114(3) . . ?
C21 N2 H19 119(2) . . ?
C21 N2 H20 117(2) . . ?
H19 N2 H20 121(3) . . ?
C21 N3 H21 121(3) . . ?
C21 N3 H22 117(2) . . ?
H21 N3 H22 121(3) . . ?
N6 C22 N4 119.5(2) . . ?
N6 C22 N5 119.6(2) . . ?
N4 C22 N5 120.8(2) . . ?
C22 N4 H23 125(2) . . ?
C22 N4 H24 122(2) . . ?
H23 N4 H24 113(3) . . ?
C22 N5 H25 118(2) . . ?
C22 N5 H26 119(2) . . ?
H25 N5 H26 120(3) . . ?
C22 N6 H27 123(3) . . ?
C22 N6 H28 118(2) . . ?
H27 N6 H28 118(3) . . ?
C23 O7 H29 109.5 . . ?
O7 C23 C24 122.6(5) . . ?
O7 C23 C28 117.3(5) . . ?
C24 C23 C28 120.0 . . ?
C25 C24 C23 120.0 . . ?
C25 C24 H30 120.0 . . ?
C23 C24 H30 120.0 . . ?
C24 C25 C26 120.0 . . ?
C24 C25 H31 120.0 . . ?
C26 C25 H31 120.0 . . ?
C25 C26 C27 120.0 . . ?
C25 C26 H32 120.0 . . ?
C27 C26 H32 120.0 . . ?
C26 C27 C28 120.0 . . ?
C26 C27 H33 120.0 . . ?
C28 C27 H33 120.0 . . ?
C27 C28 C23 120.0 . . ?
C27 C28 C29 115.7(7) . . ?
C23 C28 C29 124.3(7) . . ?
N7 C29 C28 120.5(9) . . ?
N7 C29 H34 119.8 . . ?
C28 C29 H34 119.8 . . ?
C29 N7 C30 120.0(7) . . ?
C31 C30 C35 120.0 . . ?
C31 C30 N7 116.6(5) . . ?
C35 C30 N7 122.8(5) . . ?
C32 C31 C30 120.0 . . ?
C32 C31 H35 120.0 . . ?
C30 C31 H35 120.0 . . ?
C31 C32 C33 120.0 . . ?
C31 C32 H36 120.0 . . ?
C33 C32 H36 120.0 . . ?
C32 C33 C34 120.0 . . ?
C32 C33 H37 120.0 . . ?
C34 C33 H37 120.0 . . ?
C35 C34 C33 120.0 . . ?
C35 C34 H38 120.0 . . ?
C33 C34 H38 120.0 . . ?
C34 C35 C30 120.0 . . ?
C34 C35 H39 120.0 . . ?
C30 C35 H39 120.0 . . ?

loop_
_geom_bond_atom_site_label_1
_geom_bond_atom_site_label_2
_geom_bond_distance
_geom_bond_site_symmetry_2
_geom_bond_publ_flag
S1 O3 1.4561(17) . ?
S1 O2 1.4601(17) . ?
S1 O1 1.4645(17) . ?
S1 C1 1.770(2) . ?
C1 C10 1.375(6) . ?
C1 C3 1.380(7) . ?
C1 C7 1.399(6) . ?
C1 C6 1.409(6) . ?
C2 C4 1.377(7) . ?
C2 C5 1.403(6) . ?
C2 C9 1.403(6) . ?
C2 C8 1.419(7) . ?
C2 C2 1.481(5) 2_656 ?
C3 C4 1.400(9) . ?
C3 H1 0.9500 . ?
C4 H2 0.9500 . ?
C5 C6 1.387(8) . ?
C5 H3 0.9500 . ?
C6 H4 0.9500 . ?
C7 C8 1.386(8) . ?
C7 H5 0.9500 . ?
C8 H6 0.9500 . ?
C9 C10 1.394(7) . ?
C9 H7 0.9500 . ?
C10 H8 0.9500 . ?
S2 O6 1.4563(18) . ?
S2 O5 1.4598(17) . ?
S2 O4 1.4634(17) . ?
S2 C11 1.767(2) . ?
C11 C20 1.374(6) . ?
C11 C16 1.384(6) . ?
C11 C17 1.391(5) . ?
C11 C13 1.428(6) . ?
C12 C15 1.359(7) . ?
C12 C19 1.395(6) . ?
C12 C14 1.406(6) . ?
C12 C18 1.446(6) . ?
C12 C12 1.490(5) 2_666 ?
C13 C14 1.388(7) . ?
C13 H9 0.9500 . ?
C14 H10 0.9500 . ?
C15 C16 1.380(9) . ?
C15 H11 0.9500 . ?
C16 H12 0.9500 . ?
C17 C18 1.396(7) . ?
C17 H13 0.9500 . ?
C18 H14 0.9500 . ?
C19 C20 1.394(8) . ?
C19 H15 0.9500 . ?
C20 H16 0.9500 . ?
C21 N1 1.323(3) . ?
C21 N3 1.325(3) . ?
C21 N2 1.337(3) . ?
N1 H17 0.88(3) . ?
N1 H18 0.85(3) . ?
N2 H19 0.79(3) . ?
N2 H20 0.87(4) . ?
N3 H21 0.75(4) . ?
N3 H22 0.89(3) . ?
C22 N6 1.324(3) . ?
C22 N4 1.325(3) . ?
C22 N5 1.332(3) . ?
N4 H23 0.85(3) . ?
N4 H24 0.86(3) . ?
N5 H25 0.85(4) . ?
N5 H26 0.80(3) . ?
N6 H27 0.69(4) . ?
N6 H28 0.91(4) . ?
O7 C23 1.295(7) . ?
O7 H29 0.8400 . ?
C23 C24 1.3900 . ?
C23 C28 1.3900 . ?
C24 C25 1.3900 . ?
C24 H30 0.9500 . ?
C25 C26 1.3900 . ?
C25 H31 0.9500 . ?
C26 C27 1.3900 . ?
C26 H32 0.9500 . ?
C27 C28 1.3900 . ?
C27 H33 0.9500 . ?
C28 C29 1.469(14) . ?
C29 N7 1.198(9) . ?
C29 H34 0.9500 . ?
N7 C30 1.503(12) . ?
C30 C31 1.3900 . ?
C30 C35 1.3900 . ?
C31 C32 1.3900 . ?
C31 H35 0.9500 . ?
C32 C33 1.3900 . ?
C32 H36 0.9500 . ?
C33 C34 1.3900 . ?
C33 H37 0.9500 . ?
C34 C35 1.3900 . ?
C34 H38 0.9500 . ?
C35 H39 0.9500 . ?

loop_
_geom_hbond_atom_site_label_D
_geom_hbond_atom_site_label_H
_geom_hbond_atom_site_label_A
_geom_hbond_distance_DH
_geom_hbond_distance_HA
_geom_hbond_distance_DA
_geom_hbond_angle_DHA
_geom_hbond_site_symmetry_A
_geom_hbond_publ_flag
N1 H17 O5 0.88(3) 1.97(3) 2.845(3) 170(3) 1_655 yes
N1 H18 O1 0.85(3) 2.10(3) 2.943(3) 171(3) 1_655 yes
N2 H19 O1 0.79(3) 2.17(3) 2.933(3) 165(3) . yes
N2 H20 O6 0.87(4) 2.40(4) 3.067(3) 134(3) 2_665 yes
N3 H21 O3 0.75(4) 2.25(4) 2.996(3) 171(3) . yes
N3 H22 O2 0.89(3) 1.96(3) 2.849(3) 175(3) 1_655 yes
N4 H23 O2 0.85(3) 2.04(3) 2.868(3) 167(3) 1_665 yes
N4 H24 O4 0.86(3) 2.10(3) 2.944(3) 170(3) 1_655 yes
N5 H25 O3 0.85(4) 2.45(3) 3.059(3) 129(3) 1_565 yes
N5 H25 O3 0.85(4) 2.47(3) 3.108(3) 133(3) 2_665 yes
N5 H26 O4 0.80(3) 2.14(3) 2.920(3) 168(3) . yes
N6 H27 O6 0.69(4) 2.33(4) 3.018(3) 176(4) . yes
N6 H28 O5 0.91(4) 1.94(4) 2.848(3) 171(3) 1_655 yes

loop_
_geom_torsion_atom_site_label_1
_geom_torsion_atom_site_label_2
_geom_torsion_atom_site_label_3
_geom_torsion_atom_site_label_4
_geom_torsion
_geom_torsion_site_symmetry_1
_geom_torsion_site_symmetry_2
_geom_torsion_site_symmetry_3
_geom_torsion_site_symmetry_4
_geom_torsion_publ_flag
O3 S1 C1 C10 -97.0(3) . . . . ?
O2 S1 C1 C10 23.5(3) . . . . ?
O1 S1 C1 C10 143.1(3) . . . . ?
O3 S1 C1 C3 101.9(4) . . . . ?
O2 S1 C1 C3 -137.5(4) . . . . ?
O1 S1 C1 C3 -17.9(4) . . . . ?
O3 S1 C1 C7 84.6(3) . . . . ?
O2 S1 C1 C7 -154.8(3) . . . . ?
O1 S1 C1 C7 -35.2(3) . . . . ?
O3 S1 C1 C6 -74.4(3) . . . . ?
O2 S1 C1 C6 46.2(4) . . . . ?
O1 S1 C1 C6 165.8(3) . . . . ?
C6 C1 C3 C4 -2.4(8) . . . . ?
S1 C1 C3 C4 -178.8(5) . . . . ?
C5 C2 C4 C3 8.3(8) . . . . ?
C2 C2 C4 C3 -176.1(5) 2_656 . . . ?
C1 C3 C4 C2 -3.3(9) . . . . ?
C4 C2 C5 C6 -7.8(8) . . . . ?
C2 C2 C5 C6 176.6(5) 2_656 . . . ?
C2 C5 C6 C1 2.2(9) . . . . ?
C3 C1 C6 C5 3.0(8) . . . . ?
S1 C1 C6 C5 179.3(4) . . . . ?
C10 C1 C7 C8 1.7(7) . . . . ?
S1 C1 C7 C8 180.0(4) . . . . ?
C1 C7 C8 C2 -0.6(9) . . . . ?
C9 C2 C8 C7 -1.1(8) . . . . ?
C2 C2 C8 C7 -177.5(5) 2_656 . . . ?
C8 C2 C9 C10 1.8(7) . . . . ?
C2 C2 C9 C10 178.2(5) 2_656 . . . ?
C7 C1 C10 C9 -1.0(7) . . . . ?
S1 C1 C10 C9 -179.3(4) . . . . ?
C2 C9 C10 C1 -0.7(8) . . . . ?
O6 S2 C11 C20 -61.9(3) . . . . ?
O5 S2 C11 C20 58.5(3) . . . . ?
O4 S2 C11 C20 177.6(3) . . . . ?
O6 S2 C11 C16 -41.7(4) . . . . ?
O5 S2 C11 C16 78.7(4) . . . . ?
O4 S2 C11 C16 -162.2(4) . . . . ?
O6 S2 C11 C17 110.0(3) . . . . ?
O5 S2 C11 C17 -129.6(3) . . . . ?
O4 S2 C11 C17 -10.5(3) . . . . ?
O6 S2 C11 C13 149.0(3) . . . . ?
O5 S2 C11 C13 -90.6(3) . . . . ?
O4 S2 C11 C13 28.5(3) . . . . ?
C16 C11 C13 C14 6.6(7) . . . . ?
S2 C11 C13 C14 176.3(4) . . . . ?
C11 C13 C14 C12 4.6(7) . . . . ?
C15 C12 C14 C13 -14.8(7) . . . . ?
C12 C12 C14 C13 178.1(4) 2_666 . . . ?
C14 C12 C15 C16 13.7(9) . . . . ?
C12 C12 C15 C16 -179.5(5) 2_666 . . . ?
C12 C15 C16 C11 -2.1(10) . . . . ?
C13 C11 C16 C15 -8.1(8) . . . . ?
S2 C11 C16 C15 -177.6(5) . . . . ?
C20 C11 C17 C18 -8.2(6) . . . . ?
S2 C11 C17 C18 -179.7(3) . . . . ?
C11 C17 C18 C12 -2.7(6) . . . . ?
C19 C12 C18 C17 12.8(6) . . . . ?
C12 C12 C18 C17 -178.0(4) 2_666 . . . ?
C18 C12 C19 C20 -12.9(8) . . . . ?
C12 C12 C19 C20 178.0(5) 2_666 . . . ?
C17 C11 C20 C19 8.3(7) . . . . ?
S2 C11 C20 C19 179.8(4) . . . . ?
C12 C19 C20 C11 2.8(9) . . . . ?
O7 C23 C24 C25 177.2(7) . . . . ?
C28 C23 C24 C25 0.0 . . . . ?
C23 C24 C25 C26 0.0 . . . . ?
C24 C25 C26 C27 0.0 . . . . ?
C25 C26 C27 C28 0.0 . . . . ?
C26 C27 C28 C23 0.0 . . . . ?
C26 C27 C28 C29 -179.9(7) . . . . ?
O7 C23 C28 C27 -177.4(7) . . . . ?
C24 C23 C28 C27 0.0 . . . . ?
O7 C23 C28 C29 2.5(8) . . . . ?
C24 C23 C28 C29 179.9(8) . . . . ?
C27 C28 C29 N7 175.6(7) . . . . ?
C23 C28 C29 N7 -4.3(12) . . . . ?
C28 C29 N7 C30 -177.2(10) . . . . ?
C29 N7 C30 C31 164.1(7) . . . . ?
C29 N7 C30 C35 -24.4(10) . . . . ?
C35 C30 C31 C32 0.0 . . . . ?
N7 C30 C31 C32 171.8(7) . . . . ?
C30 C31 C32 C33 0.0 . . . . ?
C31 C32 C33 C34 0.0 . . . . ?
C32 C33 C34 C35 0.0 . . . . ?
C33 C34 C35 C30 0.0 . . . . ?
C31 C30 C35 C34 0.0 . . . . ?
N7 C30 C35 C34 -171.3(7) . . . . ?
